data_1576687
loop_
_publ_author_name
'Righetti, Gianluca'
'Koidan, Georgyi'
'Filimonchuk, Sergiy L.'
'Shishkina, Svitlana'
'Kostyuk, Aleksandr'
'Albrecht, Martin'

_publ_section_title
;
 Ligand flexibility as a concept to unlock catalytic activity: acyclic
 carbenes for base-free transfer ruthenium hydrogenation catalysis.
;
_journal_issue 8
_journal_name_full 'Chemical science'
_journal_page_first 4325
_journal_page_last 4331
_journal_paper_doi 10.1039/d5sc08206d
_journal_volume 17
_journal_year 2026
_chemical_formula_moiety 'C16 H26 Cl2 N2 Ru'
_chemical_formula_sum 'C16 H26 Cl2 N2 Ru'
_chemical_formula_weight 418.36
_space_group_IT_number 61
_space_group_name_Hall '-P 2ac 2ab'
_space_group_name_H-M_alt 'P b c a'
_symmetry_cell_setting orthorhombic
_symmetry_Int_Tables_number 61
_symmetry_space_group_name_Hall '-P 2ac 2ab'
_symmetry_space_group_name_H-M 'P b c a'
_atom_sites_solution_hydrogens mixed
_atom_sites_solution_primary dual
_audit_creation_date 2025-03-25T12:32:29-00:00
_audit_update_record
;
2025-09-11 deposited with the CCDC.	2025-12-29 downloaded from the CCDC.
;
_cell_angle_alpha 90
_cell_angle_beta 90
_cell_angle_gamma 90
_cell_formula_units_Z 8
_cell_length_a 11.43884(6)
_cell_length_b 15.36310(9)
_cell_length_c 19.58592(10)
_cell_measurement_reflns_used 29459
_cell_measurement_temperature 173.00(10)
_cell_measurement_theta_max 80.202
_cell_measurement_theta_min 4.512
_cell_volume 3441.95(3)
_computing_cell_refinement 'CrysAlisPro 1.171.43.143a (Rigaku OD, 2024)'
_computing_data_collection 'CrysAlisPro system (CCD 43.143a 64-bit (release 25-10-2024))'
_computing_data_reduction 'CrysAlisPro 1.171.43.143a (Rigaku OD, 2024)'
_computing_molecular_graphics 'Olex2 1.3 (Dolomanov et al., 2009)'
_computing_publication_material 'Olex2 1.3 (Dolomanov et al., 2009)'
_computing_structure_refinement 'SHELXL 2019/3 (Sheldrick, 2015)'
_computing_structure_solution 'SHELXT 2018/2 (Sheldrick, 2018)'
_diffrn_ambient_environment N~2~
_diffrn_ambient_temperature 173.00(10)
_diffrn_detector 'Hybrid Pixel Array Detector'
_diffrn_detector_area_resol_mean 10
_diffrn_detector_type HyPix
_diffrn_measured_fraction_theta_full 1
_diffrn_measured_fraction_theta_max 1
_diffrn_measurement_details
;
        List of Runs (angles in degrees, time in seconds):
  # Type    Start    End  Width  t~exp~   \w     \q     \k     \f   Frames
#--------------------------------------------------------------------------
  1  \w    119.00 172.00   0.50    0.40    --  111.50 125.00-120.00  106
  2  \w    -22.00  31.00   0.50    0.30    --   49.99 -25.00 127.00  106
  3  \w    -22.00  26.00   0.50    0.30    --   49.99 -19.00   0.00   96
  4  \w     43.00 111.00   0.50    0.40    --  111.50-125.00-120.00  136
  5  \w     63.00  94.00   0.50    0.40    --  111.50-125.00 -90.00   62
  6  \w     81.00 109.00   0.50    0.40    --  111.50-125.00  60.00   56
  7  \w     44.00  76.00   0.50    0.40    --  111.50-125.00  60.00   64
  8  \w     55.00 103.00   0.50    0.40    --  111.50 -94.00  60.00   96
  9  \w     41.00 106.00   0.50    0.40    --  111.50 -94.00  30.00  130
 10  \w     60.00  86.00   0.50    0.40    --  111.50 -94.00   0.00   52
 11  \w     57.00 102.00   0.50    0.40    --  111.50 -77.00 -60.00   90
 12  \w     41.00 104.00   0.50    0.40    --  111.50 -77.00-120.00  126
 13  \w     43.00  68.00   0.50    0.40    --  111.50 -61.00  30.00   50
 14  \w     42.00  69.00   0.50    0.40    --  111.50 -61.00  60.00   54
 15  \w     44.00  70.00   0.50    0.40    --  111.50 -61.00 120.00   52
 16  \w     64.00 105.00   0.50    0.40    --  111.50 -77.00 120.00   82
 17  \w     45.00  70.00   0.50    0.40    --  111.50 -61.00 -30.00   50
 18  \w     41.00  69.00   0.50    0.40    --  111.50 -61.00 -90.00   56
 19  \w     41.00  71.00   0.50    0.40    --  111.50 -61.00-120.00   60
 20  \w    148.00 174.00   0.50    0.40    --  111.50  45.00-120.00   52
 21  \w    113.00 139.00   0.50    0.40    --  111.50  45.00-120.00   52
 22  \w    108.00 177.00   0.50    0.40    --  111.50  25.00 -68.00  138
 23  \w    110.00 172.00   0.50    0.40    --  111.50  30.00 120.00  124
 24  \w     63.00 118.00   0.50    0.40    --  111.50   0.00 150.00  110
 25  \w     63.00 118.00   0.50    0.40    --  111.50   0.00  60.00  110
 26  \w     46.00 123.00   0.50    0.30    --   49.99  25.00 -68.00  154
 27  \w    -26.00  22.00   0.50    0.30    --  -49.99  19.00  60.00   96
 28  \w    -31.00  23.00   0.50    0.30    --  -49.99  25.00 -68.00  108
 29  \w    -51.00 -18.00   0.50    0.40    --  -90.00  45.00 -90.00   66
 30  \w    -85.00 -21.00   0.50    0.40    --  -90.00 125.00   0.00  128
 31  \w   -122.00 -46.00   0.50    0.30    --  -49.99 -25.00 127.00  152
 32  \w   -162.00 -85.00   0.50    0.40    --  -90.00 -25.00 127.00  154
 33  \w   -119.00 -73.00   0.50    0.30    --  -49.99-125.00-150.00   92
;
_diffrn_measurement_device 'four-circle diffractometer'
_diffrn_measurement_device_type 'XtaLAB Synergy, Dualflex, HyPix'
_diffrn_measurement_method '\w scans'
_diffrn_orient_matrix_type 'CrysAlisPro convention (1999,Acta A55,543-557)'
_diffrn_orient_matrix_UB_11 0.1099905
_diffrn_orient_matrix_UB_12 -0.0504901
_diffrn_orient_matrix_UB_13 -0.0221977
_diffrn_orient_matrix_UB_21 -0.0750203
_diffrn_orient_matrix_UB_22 -0.0817715
_diffrn_orient_matrix_UB_23 -0.0122902
_diffrn_orient_matrix_UB_31 -0.0203834
_diffrn_orient_matrix_UB_32 0.0285557
_diffrn_orient_matrix_UB_33 -0.0744617
_diffrn_radiation_monochromator mirror
_diffrn_radiation_probe x-ray
_diffrn_radiation_type 'Cu K\a'
_diffrn_radiation_wavelength 1.54184
_diffrn_reflns_av_R_equivalents 0.0243
_diffrn_reflns_av_unetI/netI 0.0119
_diffrn_reflns_Laue_measured_fraction_full 1
_diffrn_reflns_Laue_measured_fraction_max 1
_diffrn_reflns_limit_h_max 14
_diffrn_reflns_limit_h_min -14
_diffrn_reflns_limit_k_max 19
_diffrn_reflns_limit_k_min -19
_diffrn_reflns_limit_l_max 15
_diffrn_reflns_limit_l_min -24
_diffrn_reflns_number 34841
_diffrn_reflns_point_group_measured_fraction_full 1
_diffrn_reflns_point_group_measured_fraction_max 1
_diffrn_reflns_theta_full 67.684
_diffrn_reflns_theta_max 74.49
_diffrn_reflns_theta_min 4.515
_diffrn_source 'micro-focus sealed X-ray tube'
_diffrn_source_type 'PhotonJet (Cu) X-ray Source'
_exptl_absorpt_coefficient_mu 10.176
_exptl_absorpt_correction_T_max 0.964
_exptl_absorpt_correction_T_min 0.076
_exptl_absorpt_correction_type gaussian
_exptl_absorpt_process_details
;
        CrysAlisPro 1.171.43.143a (Rigaku Oxford Diffraction, 2024)
Numerical absorption correction based on gaussian integration over
        a multifaceted crystal model
        Empirical absorption correction using spherical harmonics,
        implemented in SCALE3 ABSPACK scaling algorithm.
;
_exptl_crystal_colour orange
_exptl_crystal_density_diffrn 1.615
_exptl_crystal_description block
_exptl_crystal_F_000 1712
_exptl_crystal_size_max 0.4
_exptl_crystal_size_mid 0.13
_exptl_crystal_size_min 0.05
_refine_diff_density_max 0.444
_refine_diff_density_min -0.372
_refine_diff_density_rms 0.059
_refine_ls_extinction_coef 0.000294(15)
_refine_ls_extinction_expression Fc^*^=kFc[1+0.001xFc^2^\l^3^/sin(2\q)]^-1/4^
_refine_ls_extinction_method 'SHELXL-2019/2 (Sheldrick 2019)'
_refine_ls_goodness_of_fit_ref 1.101
_refine_ls_hydrogen_treatment mixed
_refine_ls_matrix_type full
_refine_ls_number_parameters 199
_refine_ls_number_reflns 3516
_refine_ls_number_restraints 0
_refine_ls_restrained_S_all 1.101
_refine_ls_R_factor_all 0.0189
_refine_ls_R_factor_gt 0.0187
_refine_ls_shift/su_max 0.001
_refine_ls_shift/su_mean 0
_refine_ls_structure_factor_coef Fsqd
_refine_ls_weighting_details 'w=1/[\s^2^(Fo^2^)+(0.0203P)^2^+2.7262P] where P=(Fo^2^+2Fc^2^)/3'
_refine_ls_weighting_scheme calc
_refine_ls_wR_factor_gt 0.0461
_refine_ls_wR_factor_ref 0.0462
_reflns_Friedel_coverage 0
_reflns_number_gt 3478
_reflns_number_total 3516
_reflns_threshold_expression 'I > 2\s(I)'
_cod_data_source_file d5sc08206d2.cif
_cod_data_source_block Ru-2c
_cod_depositor_comments 'Adding full bibliography for 1576683--1576688.cif.'
_cod_database_code 1576687
_shelx_estimated_absorpt_t_min 0.106
_shelx_estimated_absorpt_t_max 0.63
_oxdiff_exptl_absorpt_empirical_details
;
        Empirical correction (ABSPACK) includes:
        - Absorption correction using spherical harmonics
        - Frame scaling
        - Detector area scaling
;
_oxdiff_exptl_absorpt_empirical_full_max 1.405
_oxdiff_exptl_absorpt_empirical_full_min 0.842
_shelx_shelxl_version_number 2019/3
_olex2_refinement_description
;
        1. Fixed Uiso
 At 1.2 times of:
  All C(H) groups, All C(H,H) groups
 At 1.5 times of:
  All C(H,H,H) groups
        2.a Ternary CH refined with riding coordinates:
 C14(H14)
        2.b Secondary CH2 refined with riding coordinates:
 C2(H2A,H2B), C5(H5A,H5B), C4(H4A,H4B), C3(H3A,H3B)
        2.c Aromatic/amide H refined with riding coordinates:
 C12(H12), C8(H8), C9(H9), C11(H11)
        2.d Idealised Me refined as rotating group:
 C15(H15A,H15B,H15C), C13(H13A,H13B,H13C), C6(H6A,H6B,H6C), C16(H16A,H16B,H16C)
;

loop_
_symmetry_equiv_pos_as_xyz
'x, y, z'
'-x+1/2, -y, z+1/2'
'-x, y+1/2, -z+1/2'
'x+1/2, -y+1/2, -z'
'-x, -y, -z'
'x-1/2, y, -z-1/2'
'x, -y-1/2, z-1/2'
'-x-1/2, y-1/2, z'

loop_
_atom_site_label
_atom_site_type_symbol
_atom_site_fract_x
_atom_site_fract_y
_atom_site_fract_z
_atom_site_U_iso_or_equiv
_atom_site_adp_type
_atom_site_occupancy
_atom_site_site_symmetry_order
_atom_site_calc_flag
_atom_site_refinement_flags_posn
_atom_site_refinement_flags_adp
_atom_site_refinement_flags_occupancy
_atom_site_disorder_assembly
_atom_site_disorder_group
Ru1 Ru 0.67323(2) 0.51487(2) 0.67289(2) 0.01614(6) Uani 1 1 d . . . . .
Cl1 Cl 0.79388(3) 0.63643(3) 0.70748(2) 0.02382(9) Uani 1 1 d . . . . .
Cl2 Cl 0.85344(3) 0.43501(3) 0.64690(2) 0.02460(9) Uani 1 1 d . . . . .
N2 N 0.72107(13) 0.38184(9) 0.77717(8) 0.0231(3) Uani 1 1 d . . . . .
N1 N 0.65209(14) 0.50587(10) 0.82759(7) 0.0205(3) Uani 1 1 d . . . . .
C10 C 0.57795(14) 0.60436(11) 0.59979(8) 0.0202(3) Uani 1 1 d . . . . .
C12 C 0.48471(15) 0.50295(12) 0.68203(9) 0.0210(3) Uani 1 1 d . . . . .
H12 H 0.437706 0.494228 0.721425 0.025 Uiso 1 1 calc R U . . .
C1 C 0.68477(14) 0.46490(11) 0.77101(9) 0.0188(3) Uani 1 1 d . . . . .
C8 C 0.59775(15) 0.44665(11) 0.58733(9) 0.0235(3) Uani 1 1 d . . . . .
H8 H 0.632577 0.399053 0.56398 0.028 Uiso 1 1 calc R U . . .
C14 C 0.60355(15) 0.69786(11) 0.58011(9) 0.0236(3) Uani 1 1 d . . . . .
H14 H 0.61312 0.732018 0.623216 0.028 Uiso 1 1 calc R U . . .
C9 C 0.61857(15) 0.53276(12) 0.56262(8) 0.0228(3) Uani 1 1 d . . . . .
H9 H 0.659874 0.541351 0.521082 0.027 Uiso 1 1 calc R U . . .
C11 C 0.51145(14) 0.58849(11) 0.66072(8) 0.0197(3) Uani 1 1 d . . . . .
H11 H 0.484949 0.636407 0.68718 0.024 Uiso 1 1 calc R U . . .
C7 C 0.52747(14) 0.42941(11) 0.64506(9) 0.0225(3) Uani 1 1 d . . . . .
C15 C 0.49744(16) 0.73449(12) 0.54217(9) 0.0284(4) Uani 1 1 d . . . . .
H15A H 0.491616 0.707107 0.497111 0.043 Uiso 1 1 calc R U . . .
H15B H 0.5064 0.797545 0.536725 0.043 Uiso 1 1 calc R U . . .
H15C H 0.426338 0.722265 0.568395 0.043 Uiso 1 1 calc R U . . .
C2 C 0.59224(16) 0.59172(12) 0.82840(8) 0.0247(4) Uani 1 1 d . . . . .
H2A H 0.514776 0.588148 0.806042 0.03 Uiso 1 1 calc R U . . .
H2B H 0.639827 0.636491 0.804961 0.03 Uiso 1 1 calc R U . . .
C5 C 0.68579(17) 0.48023(12) 0.89788(9) 0.0267(4) Uani 1 1 d . . . . .
H5A H 0.765065 0.454402 0.898742 0.032 Uiso 1 1 calc R U . . .
H5B H 0.62946 0.437989 0.917235 0.032 Uiso 1 1 calc R U . . .
C13 C 0.50369(17) 0.33780(12) 0.66863(10) 0.0310(4) Uani 1 1 d . . . . .
H13A H 0.571207 0.300916 0.658051 0.046 Uiso 1 1 calc R U . . .
H13B H 0.434399 0.315202 0.645143 0.046 Uiso 1 1 calc R U . . .
H13C H 0.490007 0.33767 0.718019 0.046 Uiso 1 1 calc R U . . .
C6 C 0.67501(17) 0.31687(13) 0.82465(9) 0.0289(4) Uani 1 1 d . . . . .
H6A H 0.677261 0.259291 0.803153 0.043 Uiso 1 1 calc R U . . .
H6B H 0.594102 0.331511 0.836444 0.043 Uiso 1 1 calc R U . . .
H6C H 0.72279 0.316255 0.866183 0.043 Uiso 1 1 calc R U . . .
C16 C 0.71483(18) 0.70953(14) 0.53792(11) 0.0356(4) Uani 1 1 d . . . . .
H16A H 0.78112 0.683743 0.562326 0.053 Uiso 1 1 calc R U . . .
H16B H 0.729344 0.771728 0.530723 0.053 Uiso 1 1 calc R U . . .
H16C H 0.705394 0.680619 0.493666 0.053 Uiso 1 1 calc R U . . .
C4 C 0.68260(19) 0.56609(13) 0.93679(10) 0.0348(5) Uani 1 1 d . . . . .
H4A H 0.669126 0.556538 0.986153 0.042 Uiso 1 1 calc R U . . .
H4B H 0.756009 0.599285 0.930544 0.042 Uiso 1 1 calc R U . . .
C3 C 0.57980(19) 0.61231(13) 0.90386(9) 0.0343(4) Uani 1 1 d . . . . .
H3A H 0.5838 0.675845 0.911976 0.041 Uiso 1 1 calc R U . . .
H3B H 0.504773 0.589946 0.92195 0.041 Uiso 1 1 calc R U . . .
H2 H 0.750(2) 0.3622(15) 0.7419(12) 0.035(6) Uiso 1 1 d . . . . .

loop_
_atom_site_aniso_label
_atom_site_aniso_U_11
_atom_site_aniso_U_22
_atom_site_aniso_U_33
_atom_site_aniso_U_23
_atom_site_aniso_U_13
_atom_site_aniso_U_12
Ru1 0.01460(8) 0.01721(8) 0.01662(8) -0.00221(4) 0.00004(4) 0.00003(4)
Cl1 0.02053(18) 0.02214(19) 0.0288(2) -0.00313(15) -0.00346(15) -0.00325(15)
Cl2 0.01957(18) 0.0274(2) 0.0268(2) -0.00324(16) 0.00323(15) 0.00408(15)
N2 0.0271(8) 0.0216(7) 0.0206(7) -0.0006(6) 0.0038(6) 0.0032(6)
N1 0.0215(7) 0.0224(7) 0.0176(7) -0.0006(5) -0.0018(5) 0.0031(6)
C10 0.0181(7) 0.0250(8) 0.0175(7) 0.0005(6) -0.0039(6) 0.0007(6)
C12 0.0132(8) 0.0275(8) 0.0221(8) 0.0000(7) -0.0005(6) -0.0011(6)
C1 0.0151(7) 0.0211(8) 0.0201(8) -0.0018(6) -0.0017(6) -0.0007(6)
C8 0.0231(8) 0.0250(8) 0.0224(8) -0.0094(7) -0.0046(6) 0.0008(7)
C14 0.0256(9) 0.0239(8) 0.0212(8) 0.0012(6) -0.0004(7) -0.0009(7)
C9 0.0233(8) 0.0296(9) 0.0155(7) -0.0030(6) -0.0004(6) 0.0002(7)
C11 0.0165(7) 0.0225(8) 0.0201(7) -0.0016(6) -0.0019(6) 0.0035(6)
C7 0.0179(8) 0.0229(8) 0.0269(8) -0.0031(7) -0.0057(7) -0.0029(6)
C15 0.0317(9) 0.0279(9) 0.0256(9) 0.0031(7) -0.0021(7) 0.0037(7)
C2 0.0280(9) 0.0243(9) 0.0219(8) -0.0018(6) -0.0007(6) 0.0084(7)
C5 0.0339(10) 0.0286(10) 0.0177(8) -0.0009(7) -0.0035(7) 0.0054(7)
C13 0.0265(9) 0.0228(9) 0.0437(11) -0.0017(8) -0.0036(8) -0.0047(7)
C6 0.0367(11) 0.0217(9) 0.0283(10) 0.0011(7) 0.0033(7) -0.0009(7)
C16 0.0319(10) 0.0367(11) 0.0383(11) 0.0104(9) 0.0070(9) -0.0027(9)
C4 0.0471(12) 0.0327(10) 0.0245(9) -0.0073(8) -0.0082(8) 0.0063(9)
C3 0.0467(12) 0.0330(10) 0.0233(9) -0.0060(8) -0.0015(8) 0.0132(9)

loop_
_atom_type_symbol
_atom_type_description
_atom_type_scat_dispersion_real
_atom_type_scat_dispersion_imag
_atom_type_scat_source
C C 0.0181 0.0091 'International Tables Vol C Tables 4.2.6.8 and 6.1.1.4'
H H 0 0 'International Tables Vol C Tables 4.2.6.8 and 6.1.1.4'
Cl Cl 0.3639 0.7018 'International Tables Vol C Tables 4.2.6.8 and 6.1.1.4'
N N 0.0311 0.018 'International Tables Vol C Tables 4.2.6.8 and 6.1.1.4'
Ru Ru 0.0552 3.296 'International Tables Vol C Tables 4.2.6.8 and 6.1.1.4'

loop_
_exptl_crystal_face_index_h
_exptl_crystal_face_index_k
_exptl_crystal_face_index_l
_exptl_crystal_face_perp_dist
-1 -1 -1 0.1659
1 1 1 0.17
1 1 0 0.1662
-1 -1 0 0.1699
1 1 -1 0.142
1 0 0 0.1942
-1 0 0 0.2018
1 0 -1 0.1746
-1 0 1 0.2044
-1 1 -1 0.1686
1 -1 -1 0.153
0 1 1 0.0456
0 -1 -1 0.0298
0 1 0 0.035
0 -1 0 0.0175
0 1 -1 0.0451
0 -1 1 0.0343

loop_
_geom_angle_atom_site_label_1
_geom_angle_atom_site_label_2
_geom_angle_atom_site_label_3
_geom_angle
_geom_angle_site_symmetry_1
_geom_angle_site_symmetry_3
_geom_angle_publ_flag
Cl1 Ru1 Cl2 87.985(14) . . ?
C10 Ru1 Cl1 89.02(4) . . ?
C10 Ru1 Cl2 125.25(4) . . ?
C10 Ru1 C9 35.97(6) . . ?
C12 Ru1 Cl1 127.49(5) . . ?
C12 Ru1 Cl2 144.06(5) . . ?
C12 Ru1 C10 67.99(6) . . ?
C12 Ru1 C9 79.32(6) . . ?
C12 Ru1 C11 37.86(6) . . ?
C12 Ru1 C7 38.22(6) . . ?
C1 Ru1 Cl1 89.43(5) . . ?
C1 Ru1 Cl2 87.34(5) . . ?
C1 Ru1 C10 147.28(6) . . ?
C1 Ru1 C12 87.46(6) . . ?
C1 Ru1 C8 124.44(7) . . ?
C1 Ru1 C9 161.10(6) . . ?
C1 Ru1 C11 110.31(6) . . ?
C1 Ru1 C7 93.27(6) . . ?
C8 Ru1 Cl1 145.20(5) . . ?
C8 Ru1 Cl2 86.11(5) . . ?
C8 Ru1 C10 67.11(6) . . ?
C8 Ru1 C12 68.01(7) . . ?
C8 Ru1 C9 37.59(7) . . ?
C8 Ru1 C11 80.06(6) . . ?
C8 Ru1 C7 37.90(7) . . ?
C9 Ru1 Cl1 109.32(5) . . ?
C9 Ru1 Cl2 95.44(5) . . ?
C11 Ru1 Cl1 96.57(5) . . ?
C11 Ru1 Cl2 161.73(4) . . ?
C11 Ru1 C10 37.63(6) . . ?
C11 Ru1 C9 66.35(6) . . ?
C11 Ru1 C7 68.77(6) . . ?
C7 Ru1 Cl1 165.12(5) . . ?
C7 Ru1 Cl2 106.75(5) . . ?
C7 Ru1 C10 80.81(6) . . ?
C7 Ru1 C9 68.00(6) . . ?
C1 N2 C6 126.33(15) . . ?
C1 N2 H2 113.4(16) . . ?
C6 N2 H2 115.4(16) . . ?
C1 N1 C2 124.00(14) . . ?
C1 N1 C5 125.14(15) . . ?
C5 N1 C2 110.21(13) . . ?
C14 C10 Ru1 130.02(11) . . ?
C9 C10 Ru1 72.04(10) . . ?
C9 C10 C14 123.28(15) . . ?
C9 C10 C11 118.36(16) . . ?
C11 C10 Ru1 68.07(9) . . ?
C11 C10 C14 118.33(15) . . ?
Ru1 C12 H12 129.8 . . ?
C11 C12 Ru1 71.47(10) . . ?
C11 C12 H12 119.6 . . ?
C11 C12 C7 120.80(16) . . ?
C7 C12 Ru1 71.63(10) . . ?
C7 C12 H12 119.6 . . ?
N2 C1 Ru1 116.96(12) . . ?
N1 C1 Ru1 125.44(13) . . ?
N1 C1 N2 117.44(15) . . ?
Ru1 C8 H8 125.5 . . ?
C9 C8 Ru1 75.31(9) . . ?
C9 C8 H8 118.7 . . ?
C7 C8 Ru1 72.36(9) . . ?
C7 C8 H8 118.7 . . ?
C7 C8 C9 122.66(16) . . ?
C10 C14 H14 107.7 . . ?
C10 C14 C15 108.58(14) . . ?
C10 C14 C16 114.18(15) . . ?
C15 C14 H14 107.7 . . ?
C16 C14 H14 107.7 . . ?
C16 C14 C15 110.79(15) . . ?
Ru1 C9 H9 134.1 . . ?
C10 C9 Ru1 71.99(9) . . ?
C10 C9 C8 119.77(16) . . ?
C10 C9 H9 120.1 . . ?
C8 C9 Ru1 67.09(9) . . ?
C8 C9 H9 120.1 . . ?
Ru1 C11 H11 127.8 . . ?
C10 C11 Ru1 74.31(9) . . ?
C10 C11 H11 119.4 . . ?
C12 C11 Ru1 70.68(10) . . ?
C12 C11 C10 121.22(15) . . ?
C12 C11 H11 119.4 . . ?
C12 C7 Ru1 70.15(9) . . ?
C12 C7 C13 121.47(16) . . ?
C8 C7 Ru1 69.74(9) . . ?
C8 C7 C12 116.90(16) . . ?
C8 C7 C13 121.56(16) . . ?
C13 C7 Ru1 128.40(12) . . ?
C14 C15 H15A 109.5 . . ?
C14 C15 H15B 109.5 . . ?
C14 C15 H15C 109.5 . . ?
H15A C15 H15B 109.5 . . ?
H15A C15 H15C 109.5 . . ?
H15B C15 H15C 109.5 . . ?
N1 C2 H2A 111 . . ?
N1 C2 H2B 111 . . ?
N1 C2 C3 103.80(14) . . ?
H2A C2 H2B 109 . . ?
C3 C2 H2A 111 . . ?
C3 C2 H2B 111 . . ?
N1 C5 H5A 111.1 . . ?
N1 C5 H5B 111.1 . . ?
N1 C5 C4 103.19(15) . . ?
H5A C5 H5B 109.1 . . ?
C4 C5 H5A 111.1 . . ?
C4 C5 H5B 111.1 . . ?
C7 C13 H13A 109.5 . . ?
C7 C13 H13B 109.5 . . ?
C7 C13 H13C 109.5 . . ?
H13A C13 H13B 109.5 . . ?
H13A C13 H13C 109.5 . . ?
H13B C13 H13C 109.5 . . ?
N2 C6 H6A 109.5 . . ?
N2 C6 H6B 109.5 . . ?
N2 C6 H6C 109.5 . . ?
H6A C6 H6B 109.5 . . ?
H6A C6 H6C 109.5 . . ?
H6B C6 H6C 109.5 . . ?
C14 C16 H16A 109.5 . . ?
C14 C16 H16B 109.5 . . ?
C14 C16 H16C 109.5 . . ?
H16A C16 H16B 109.5 . . ?
H16A C16 H16C 109.5 . . ?
H16B C16 H16C 109.5 . . ?
C5 C4 H4A 111.3 . . ?
C5 C4 H4B 111.3 . . ?
H4A C4 H4B 109.2 . . ?
C3 C4 C5 102.18(15) . . ?
C3 C4 H4A 111.3 . . ?
C3 C4 H4B 111.3 . . ?
C2 C3 H3A 110.9 . . ?
C2 C3 H3B 110.9 . . ?
C4 C3 C2 104.10(15) . . ?
C4 C3 H3A 110.9 . . ?
C4 C3 H3B 110.9 . . ?
H3A C3 H3B 109 . . ?

loop_
_geom_bond_atom_site_label_1
_geom_bond_atom_site_label_2
_geom_bond_distance
_geom_bond_site_symmetry_2
_geom_bond_publ_flag
Ru1 Cl1 2.4189(4) . ?
Ru1 Cl2 2.4523(4) . ?
Ru1 C10 2.2645(16) . ?
Ru1 C12 2.1717(17) . ?
Ru1 C1 2.0735(17) . ?
Ru1 C8 2.1571(16) . ?
Ru1 C9 2.2653(16) . ?
Ru1 C11 2.1819(16) . ?
Ru1 C7 2.1912(16) . ?
N2 C1 1.347(2) . ?
N2 C6 1.463(2) . ?
N2 H2 0.83(2) . ?
N1 C1 1.328(2) . ?
N1 C2 1.486(2) . ?
N1 C5 1.483(2) . ?
C10 C14 1.516(2) . ?
C10 C9 1.399(2) . ?
C10 C11 1.436(2) . ?
C12 H12 0.95 . ?
C12 C11 1.412(2) . ?
C12 C7 1.428(2) . ?
C8 H8 0.95 . ?
C8 C9 1.429(3) . ?
C8 C7 1.412(2) . ?
C14 H14 1 . ?
C14 C15 1.530(2) . ?
C14 C16 1.528(3) . ?
C9 H9 0.95 . ?
C11 H11 0.95 . ?
C7 C13 1.506(2) . ?
C15 H15A 0.98 . ?
C15 H15B 0.98 . ?
C15 H15C 0.98 . ?
C2 H2A 0.99 . ?
C2 H2B 0.99 . ?
C2 C3 1.518(2) . ?
C5 H5A 0.99 . ?
C5 H5B 0.99 . ?
C5 C4 1.524(3) . ?
C13 H13A 0.98 . ?
C13 H13B 0.98 . ?
C13 H13C 0.98 . ?
C6 H6A 0.98 . ?
C6 H6B 0.98 . ?
C6 H6C 0.98 . ?
C16 H16A 0.98 . ?
C16 H16B 0.98 . ?
C16 H16C 0.98 . ?
C4 H4A 0.99 . ?
C4 H4B 0.99 . ?
C4 C3 1.517(3) . ?
C3 H3A 0.99 . ?
C3 H3B 0.99 . ?

loop_
_geom_torsion_atom_site_label_1
_geom_torsion_atom_site_label_2
_geom_torsion_atom_site_label_3
_geom_torsion_atom_site_label_4
_geom_torsion
_geom_torsion_site_symmetry_1
_geom_torsion_site_symmetry_2
_geom_torsion_site_symmetry_3
_geom_torsion_site_symmetry_4
_geom_torsion_publ_flag
Ru1 C10 C14 C15 -166.92(12) . . . . ?
Ru1 C10 C14 C16 68.9(2) . . . . ?
Ru1 C10 C9 C8 48.88(14) . . . . ?
Ru1 C10 C11 C12 -55.10(14) . . . . ?
Ru1 C12 C11 C10 56.80(14) . . . . ?
Ru1 C12 C7 C8 -53.42(13) . . . . ?
Ru1 C12 C7 C13 123.60(16) . . . . ?
Ru1 C8 C9 C10 -51.06(14) . . . . ?
Ru1 C8 C7 C12 53.63(13) . . . . ?
Ru1 C8 C7 C13 -123.39(16) . . . . ?
N1 C2 C3 C4 28.8(2) . . . . ?
N1 C5 C4 C3 36.2(2) . . . . ?
C1 N1 C2 C3 -177.07(17) . . . . ?
C1 N1 C5 C4 151.99(18) . . . . ?
C14 C10 C9 Ru1 126.58(15) . . . . ?
C14 C10 C9 C8 175.46(15) . . . . ?
C14 C10 C11 Ru1 -124.78(14) . . . . ?
C14 C10 C11 C12 -179.88(15) . . . . ?
C9 C10 C14 C15 99.09(19) . . . . ?
C9 C10 C14 C16 -25.1(2) . . . . ?
C9 C10 C11 Ru1 53.48(14) . . . . ?
C9 C10 C11 C12 -1.6(2) . . . . ?
C9 C8 C7 Ru1 -58.68(15) . . . . ?
C9 C8 C7 C12 -5.0(2) . . . . ?
C9 C8 C7 C13 177.93(16) . . . . ?
C11 C10 C14 C15 -82.74(18) . . . . ?
C11 C10 C14 C16 153.10(16) . . . . ?
C11 C10 C9 Ru1 -51.60(13) . . . . ?
C11 C10 C9 C8 -2.7(2) . . . . ?
C11 C12 C7 Ru1 53.99(15) . . . . ?
C11 C12 C7 C8 0.6(2) . . . . ?
C11 C12 C7 C13 177.59(16) . . . . ?
C7 C12 C11 Ru1 -54.07(14) . . . . ?
C7 C12 C11 C10 2.7(2) . . . . ?
C7 C8 C9 Ru1 57.30(14) . . . . ?
C7 C8 C9 C10 6.2(3) . . . . ?
C2 N1 C1 Ru1 5.5(2) . . . . ?
C2 N1 C1 N2 -169.69(16) . . . . ?
C2 N1 C5 C4 -19.1(2) . . . . ?
C5 N1 C1 Ru1 -164.34(13) . . . . ?
C5 N1 C1 N2 20.4(3) . . . . ?
C5 N1 C2 C3 -5.9(2) . . . . ?
C5 C4 C3 C2 -40.5(2) . . . . ?
C6 N2 C1 Ru1 -140.05(15) . . . . ?
C6 N2 C1 N1 35.6(2) . . . . ?

loop_
_exptl_oxdiff_crystal_face_indexfrac_h
_exptl_oxdiff_crystal_face_indexfrac_k
_exptl_oxdiff_crystal_face_indexfrac_l
_exptl_oxdiff_crystal_face_x
_exptl_oxdiff_crystal_face_y
_exptl_oxdiff_crystal_face_z
-1.0002 -0.9993 -0.9997 -0.0374 0.169 0.0663
1.0002 0.9993 0.9997 0.0374 -0.169 -0.0663
1.0003 0.9994 -0.0001 0.0596 -0.1568 0.0082
-1.0003 -0.9994 0.0001 -0.0596 0.1568 -0.0082
1.0005 0.9994 -0.9998 0.0818 -0.1445 0.0826
1.0002 -0.0006 -0.0001 0.11 -0.075 -0.0204
-1.0002 0.0006 0.0001 -0.11 0.075 0.0204
1.0003 -0.0005 -0.9999 0.1322 -0.0627 0.054
-1.0003 0.0005 0.9999 -0.1322 0.0627 -0.054
-0.9999 1.0006 -0.9995 -0.1383 0.0055 0.1234
1.0001 -1.0004 -0.9999 0.1827 0.0191 0.0255
0.0001 0.9999 0.9998 -0.0727 -0.0941 -0.0459
-0.0001 -0.9999 -0.9998 0.0727 0.0941 0.0459
0.0002 0.9999 0.0001 -0.0505 -0.0818 0.0285
-0.0002 -0.9999 -0.0001 0.0505 0.0818 -0.0285
0.0003 1 -0.9997 -0.0283 -0.0695 0.103
-0.0003 -1 0.9997 0.0283 0.0695 -0.103
